data_4067710
loop_
_publ_author_name
'Crosby, Sarah H.'
'Clarkson, Guy J.'
'Deeth, Robert J.'
'Rourke, Jonathan P.'

_publ_section_title
;
 Platinum(IV) DMSO Complexes: Synthesis, Isomerization, and Agostic
 Intermediates
;
_journal_issue 8
_journal_name_full Organometallics
_journal_page_first 1966
_journal_paper_doi 10.1021/om901087m
_journal_volume 29
_journal_year 2010
_chemical_formula_sum 'C14 H13 Cl F N Pt'
_chemical_formula_weight 444.79
_chemical_name_systematic
; 
 ? 
;
_space_group_IT_number 60
_symmetry_cell_setting orthorhombic
_symmetry_space_group_name_Hall '-P 2n 2ab'
_symmetry_space_group_name_H-M 'P b c n'
_atom_sites_solution_hydrogens geom
_atom_sites_solution_primary direct
_atom_sites_solution_secondary difmap
_audit_creation_method SHELXL-97
_cell_angle_alpha 90.00
_cell_angle_beta 90.00
_cell_angle_gamma 90.00
_cell_formula_units_Z 8
_cell_length_a 15.3935(3)
_cell_length_b 7.33660(10)
_cell_length_c 22.4051(4)
_cell_measurement_reflns_used 8972
_cell_measurement_temperature 100(2)
_cell_measurement_theta_max 29.33
_cell_measurement_theta_min 2.72
_cell_volume 2530.34(8)
_computing_cell_refinement 'CrysAlis RED, Oxford Diffraction Ltd'
_computing_data_collection 'CrysAlis CCD, Oxford Diffraction Ltd'
_computing_data_reduction 'CrysAlis RED, Oxford Diffraction Ltd'
_computing_molecular_graphics 'SHELXTL (Sheldrick, 1997)'
_computing_publication_material 'SHELXTL (Sheldrick, 1997)'
_computing_structure_refinement 'SHELXL-97 (Sheldrick, 1997)'
_computing_structure_solution 'SHELXS-97 (Sheldrick, 1990)'
_diffrn_ambient_temperature 100(2)
_diffrn_detector_area_resol_mean 10.2833
_diffrn_measured_fraction_theta_full 0.994
_diffrn_measured_fraction_theta_max 0.917
_diffrn_measurement_device_type 'Oxford Diffraction Gemini R'
_diffrn_measurement_method '\f & \w scans'
_diffrn_radiation_monochromator graphite
_diffrn_radiation_source 'Enhance (Mo) X-ray Source'
_diffrn_radiation_type MoK\a
_diffrn_radiation_wavelength 0.71073
_diffrn_reflns_av_R_equivalents 0.0282
_diffrn_reflns_av_sigmaI/netI 0.0270
_diffrn_reflns_limit_h_max 15
_diffrn_reflns_limit_h_min -21
_diffrn_reflns_limit_k_max 7
_diffrn_reflns_limit_k_min -10
_diffrn_reflns_limit_l_max 30
_diffrn_reflns_limit_l_min -28
_diffrn_reflns_number 15969
_diffrn_reflns_theta_full 27.50
_diffrn_reflns_theta_max 29.38
_diffrn_reflns_theta_min 3.08
_diffrn_standards_decay_% nil
_exptl_absorpt_coefficient_mu 11.293
_exptl_absorpt_correction_T_max 1.00
_exptl_absorpt_correction_T_min 0.38
_exptl_absorpt_correction_type multi-scan
_exptl_absorpt_process_details 'ABSPACK(CrysAlis, Oxford Diffraction)'
_exptl_crystal_colour yellow
_exptl_crystal_density_diffrn 2.335
_exptl_crystal_density_method 'not measured'
_exptl_crystal_description block
_exptl_crystal_F_000 1664
_exptl_crystal_size_max 0.30
_exptl_crystal_size_mid 0.10
_exptl_crystal_size_min 0.04
_refine_diff_density_max 1.027
_refine_diff_density_min -0.683
_refine_diff_density_rms 0.112
_refine_ls_extinction_method none
_refine_ls_goodness_of_fit_ref 0.952
_refine_ls_hydrogen_treatment constr
_refine_ls_matrix_type full
_refine_ls_number_parameters 164
_refine_ls_number_reflns 3203
_refine_ls_number_restraints 0
_refine_ls_restrained_S_all 0.952
_refine_ls_R_factor_all 0.0284
_refine_ls_R_factor_gt 0.0176
_refine_ls_shift/su_max 0.003
_refine_ls_shift/su_mean 0.000
_refine_ls_structure_factor_coef Fsqd
_refine_ls_weighting_details 'calc w=1/[\s^2^(Fo^2^)+(0.0151P)^2^+0.0000P] where P=(Fo^2^+2Fc^2^)/3'
_refine_ls_weighting_scheme calc
_refine_ls_wR_factor_gt 0.0305
_refine_ls_wR_factor_ref 0.0317
_reflns_number_gt 2596
_reflns_number_total 3203
_reflns_threshold_expression >2sigma(I)
_cod_data_source_file om901087m_si_004.cif
_cod_data_source_block 5c
_cod_original_sg_symbol_H-M Pbcn
_cod_database_code 4067710

loop_
_symmetry_equiv_pos_as_xyz
'x, y, z'
'-x+1/2, -y+1/2, z+1/2'
'-x, y, -z+1/2'
'x+1/2, -y+1/2, -z'
'-x, -y, -z'
'x-1/2, y-1/2, -z-1/2'
'x, -y, z-1/2'
'-x-1/2, y-1/2, z'

loop_
_atom_site_label
_atom_site_type_symbol
_atom_site_fract_x
_atom_site_fract_y
_atom_site_fract_z
_atom_site_U_iso_or_equiv
_atom_site_adp_type
_atom_site_occupancy
_atom_site_symmetry_multiplicity
_atom_site_calc_flag
_atom_site_refinement_flags
Pt1 Pt 0.440376(6) 0.215636(13) 0.488539(4) 0.01200(4) Uani 1 1 d .
Cl1 Cl 0.51288(4) 0.03280(8) 0.56606(3) 0.01767(14) Uani 1 1 d .
N1 N 0.39291(14) 0.4490(3) 0.52929(9) 0.0128(5) Uani 1 1 d .
C2 C 0.39611(17) 0.4984(3) 0.58815(10) 0.0140(5) Uani 1 1 d .
C3 C 0.36081(18) 0.6625(3) 0.60713(11) 0.0166(6) Uani 1 1 d .
H3A H 0.3642 0.6950 0.6481 0.020 Uiso 1 1 calc R
C4 C 0.32103(18) 0.7786(3) 0.56763(11) 0.0182(6) Uani 1 1 d .
H4A H 0.2968 0.8905 0.5809 0.022 Uiso 1 1 calc R
C5 C 0.31691(17) 0.7300(3) 0.50850(11) 0.0166(6) Uani 1 1 d .
H5A H 0.2889 0.8075 0.4805 0.020 Uiso 1 1 calc R
C6 C 0.35406(16) 0.5666(3) 0.48980(11) 0.0134(5) Uani 1 1 d .
C7 C 0.35331(17) 0.5073(3) 0.42799(11) 0.0142(6) Uani 1 1 d .
C8 C 0.39218(17) 0.3368(3) 0.41737(11) 0.0137(5) Uani 1 1 d .
C9 C 0.39497(19) 0.2729(4) 0.35880(12) 0.0193(6) Uani 1 1 d .
H9A H 0.4217 0.1594 0.3498 0.023 Uiso 1 1 calc R
F10 F 0.36090(12) 0.3114(2) 0.25729(7) 0.0344(4) Uani 1 1 d .
C10 C 0.35866(19) 0.3762(4) 0.31439(11) 0.0220(6) Uani 1 1 d .
C11 C 0.31905(19) 0.5422(3) 0.32367(11) 0.0208(6) Uani 1 1 d .
H11A H 0.2939 0.6086 0.2916 0.025 Uiso 1 1 calc R
C12 C 0.31732(18) 0.6084(3) 0.38157(11) 0.0182(6) Uani 1 1 d .
H12A H 0.2915 0.7233 0.3896 0.022 Uiso 1 1 calc R
C13 C 0.43348(18) 0.3751(4) 0.63460(11) 0.0177(6) Uani 1 1 d .
H13A H 0.4548 0.4488 0.6686 0.021 Uiso 1 1 calc R
H13B H 0.4835 0.3079 0.6176 0.021 Uiso 1 1 calc R
C14 C 0.3651(2) 0.2389(3) 0.65685(12) 0.0229(7) Uani 1 1 d .
H14A H 0.3136 0.3073 0.6709 0.027 Uiso 1 1 calc R
H14B H 0.3466 0.1615 0.6230 0.027 Uiso 1 1 calc R
C15 C 0.3971(2) 0.1171(4) 0.70698(13) 0.0352(8) Uani 1 1 d .
H15A H 0.3495 0.0384 0.7205 0.053 Uiso 1 1 calc R
H15B H 0.4172 0.1926 0.7403 0.053 Uiso 1 1 calc R
H15C H 0.4452 0.0416 0.6925 0.053 Uiso 1 1 calc R

loop_
_atom_site_aniso_label
_atom_site_aniso_U_11
_atom_site_aniso_U_22
_atom_site_aniso_U_33
_atom_site_aniso_U_23
_atom_site_aniso_U_13
_atom_site_aniso_U_12
Pt1 0.01260(6) 0.01060(5) 0.01281(5) -0.00022(4) 0.00135(4) 0.00042(4)
Cl1 0.0242(4) 0.0147(3) 0.0140(3) -0.0010(2) 0.0008(3) 0.0048(3)
N1 0.0088(12) 0.0135(11) 0.0162(11) -0.0005(8) 0.0021(9) 0.0017(9)
C2 0.0106(15) 0.0177(14) 0.0138(12) -0.0005(10) 0.0014(11) -0.0024(11)
C3 0.0180(16) 0.0161(13) 0.0156(13) -0.0030(10) 0.0030(11) -0.0034(11)
C4 0.0161(15) 0.0158(12) 0.0227(14) -0.0043(11) 0.0018(12) 0.0005(12)
C5 0.0145(15) 0.0147(12) 0.0205(13) 0.0019(11) 0.0009(12) 0.0025(11)
C6 0.0094(14) 0.0139(13) 0.0168(12) 0.0014(10) 0.0023(11) -0.0032(10)
C7 0.0108(15) 0.0146(13) 0.0171(13) 0.0012(10) 0.0008(10) -0.0019(11)
C8 0.0111(15) 0.0145(13) 0.0154(13) 0.0018(10) -0.0010(11) -0.0024(10)
C9 0.0217(17) 0.0176(14) 0.0188(14) -0.0015(11) 0.0009(12) 0.0016(12)
F10 0.0588(13) 0.0303(10) 0.0141(8) -0.0039(6) -0.0035(8) 0.0110(9)
C10 0.0290(19) 0.0255(16) 0.0116(13) -0.0031(11) -0.0003(12) -0.0017(13)
C11 0.0239(17) 0.0218(15) 0.0167(13) 0.0039(10) -0.0027(12) 0.0014(13)
C12 0.0168(17) 0.0162(14) 0.0216(14) 0.0010(10) -0.0013(12) 0.0024(12)
C13 0.0186(17) 0.0202(15) 0.0143(13) -0.0025(10) -0.0019(12) 0.0009(12)
C14 0.0249(18) 0.0215(16) 0.0222(15) 0.0030(11) 0.0022(13) -0.0004(12)
C15 0.048(2) 0.0308(18) 0.0269(17) 0.0102(13) 0.0059(15) 0.0091(16)

loop_
_atom_type_symbol
_atom_type_description
_atom_type_scat_dispersion_real
_atom_type_scat_dispersion_imag
_atom_type_scat_source
C C 0.0033 0.0016 'International Tables Vol C Tables 4.2.6.8 and 6.1.1.4'
H H 0.0000 0.0000 'International Tables Vol C Tables 4.2.6.8 and 6.1.1.4'
N N 0.0061 0.0033 'International Tables Vol C Tables 4.2.6.8 and 6.1.1.4'
F F 0.0171 0.0103 'International Tables Vol C Tables 4.2.6.8 and 6.1.1.4'
Cl Cl 0.1484 0.1585 'International Tables Vol C Tables 4.2.6.8 and 6.1.1.4'
Pt Pt -1.7033 8.3905 'International Tables Vol C Tables 4.2.6.8 and 6.1.1.4'

loop_
_geom_angle_atom_site_label_1
_geom_angle_atom_site_label_2
_geom_angle_atom_site_label_3
_geom_angle
_geom_angle_site_symmetry_1
_geom_angle_site_symmetry_3
C8 Pt1 N1 81.45(9) . .
C8 Pt1 Cl1 92.55(7) . 5_656
N1 Pt1 Cl1 173.99(6) . 5_656
C8 Pt1 Cl1 170.84(7) . .
N1 Pt1 Cl1 107.40(6) . .
Cl1 Pt1 Cl1 78.61(2) 5_656 .
Pt1 Cl1 Pt1 101.39(2) 5_656 .
C2 N1 C6 118.1(2) . .
C2 N1 Pt1 129.05(16) . .
C6 N1 Pt1 112.86(15) . .
N1 C2 C3 120.7(2) . .
N1 C2 C13 121.7(2) . .
C3 C2 C13 117.5(2) . .
C4 C3 C2 121.0(2) . .
C4 C3 H3A 119.5 . .
C2 C3 H3A 119.5 . .
C3 C4 C5 118.8(2) . .
C3 C4 H4A 120.6 . .
C5 C4 H4A 120.6 . .
C4 C5 C6 119.6(2) . .
C4 C5 H5A 120.2 . .
C6 C5 H5A 120.2 . .
N1 C6 C5 121.7(2) . .
N1 C6 C7 115.5(2) . .
C5 C6 C7 122.8(2) . .
C12 C7 C8 121.1(2) . .
C12 C7 C6 123.8(2) . .
C8 C7 C6 115.1(2) . .
C9 C8 C7 118.1(2) . .
C9 C8 Pt1 126.8(2) . .
C7 C8 Pt1 115.10(17) . .
C10 C9 C8 119.0(2) . .
C10 C9 H9A 120.5 . .
C8 C9 H9A 120.5 . .
F10 C10 C9 118.5(2) . .
F10 C10 C11 117.4(2) . .
C9 C10 C11 124.1(2) . .
C10 C11 C12 117.4(2) . .
C10 C11 H11A 121.3 . .
C12 C11 H11A 121.3 . .
C11 C12 C7 120.3(2) . .
C11 C12 H12A 119.8 . .
C7 C12 H12A 119.8 . .
C2 C13 C14 110.9(2) . .
C2 C13 H13A 109.5 . .
C14 C13 H13A 109.5 . .
C2 C13 H13B 109.5 . .
C14 C13 H13B 109.5 . .
H13A C13 H13B 108.1 . .
C15 C14 C13 113.7(3) . .
C15 C14 H14A 108.8 . .
C13 C14 H14A 108.8 . .
C15 C14 H14B 108.8 . .
C13 C14 H14B 108.8 . .
H14A C14 H14B 107.7 . .
C14 C15 H15A 109.5 . .
C14 C15 H15B 109.5 . .
H15A C15 H15B 109.5 . .
C14 C15 H15C 109.5 . .
H15A C15 H15C 109.5 . .
H15B C15 H15C 109.5 . .

loop_
_geom_bond_atom_site_label_1
_geom_bond_atom_site_label_2
_geom_bond_distance
_geom_bond_site_symmetry_2
Pt1 C8 1.970(2) .
Pt1 N1 2.0737(19) .
Pt1 Cl1 2.3100(6) 5_656
Pt1 Cl1 2.4620(6) .
Cl1 Pt1 2.3100(6) 5_656
N1 C2 1.368(3) .
N1 C6 1.373(3) .
C2 C3 1.388(3) .
C2 C13 1.494(3) .
C3 C4 1.372(4) .
C3 H3A 0.9500 .
C4 C5 1.373(3) .
C4 H4A 0.9500 .
C5 C6 1.393(3) .
C5 H5A 0.9500 .
C6 C7 1.452(3) .
C7 C12 1.392(3) .
C7 C8 1.407(3) .
C8 C9 1.394(3) .
C9 C10 1.370(4) .
C9 H9A 0.9500 .
F10 C10 1.365(3) .
C10 C11 1.377(4) .
C11 C12 1.385(3) .
C11 H11A 0.9500 .
C12 H12A 0.9500 .
C13 C14 1.534(4) .
C13 H13A 0.9900 .
C13 H13B 0.9900 .
C14 C15 1.517(4) .
C14 H14A 0.9900 .
C14 H14B 0.9900 .
C15 H15A 0.9800 .
C15 H15B 0.9800 .
C15 H15C 0.9800 .

loop_
_geom_hbond_atom_site_label_D
_geom_hbond_atom_site_label_H
_geom_hbond_atom_site_label_A
_geom_hbond_distance_DH
_geom_hbond_distance_HA
_geom_hbond_distance_DA
_geom_hbond_angle_DHA
_geom_hbond_site_symmetry_A
C3 H3A F10 0.95 2.45 3.370(3) 163.7 7_566
